data_7038043
loop_
_publ_author_name
'Ibrahim, Abdulrahman D.'
'Tokmic, Kenan'
'Brennan, Marshall R.'
'Kim, Dongyoung'
'Matson, Ellen M.'
'Nilges, Mark J.'
'Bertke, Jeffery A.'
'Fout, Alison R.'

_publ_section_title
;
 Monoanionic bis(carbene) pincer complexes featuring cobalt(I-III)
 oxidation states.
;
_journal_issue 24
_journal_name_full 'Dalton transactions (Cambridge, England : 2003)'
_journal_page_first 9805
_journal_page_last 9811
_journal_paper_doi 10.1039/c5dt04723d
_journal_volume 45
_journal_year 2016
_chemical_formula_moiety
; 
C49 H50 Cl Co N5, 3(C4 H8 O) 
;
_chemical_formula_sum 'C49 H50 Cl Co N5'
_chemical_formula_weight 803.32
_chemical_name_systematic
; 
? 
;
_space_group_crystal_system monoclinic
_space_group_IT_number 15
_space_group_name_Hall '-C 2yc'
_space_group_name_H-M_alt 'C 1 2/c 1'
_symmetry_space_group_name_Hall '-C 2yc'
_symmetry_space_group_name_H-M 'C 1 2/c 1'
_atom_sites_solution_hydrogens geom
_atom_sites_solution_primary direct
_atom_sites_solution_secondary difmap
_audit_creation_date 2015-09-17
_audit_creation_method
; 
Olex2 1.2 
(compiled 2015.01.26 svn.r3150 for OlexSys, GUI svn.r4998) 
;
_audit_update_record
;
2015-12-01 deposited with the CCDC.
2016-01-08 downloaded from the CCDC.
;
_cell_angle_alpha 90.00
_cell_angle_beta 121.969(2)
_cell_angle_gamma 90.00
_cell_formula_units_Z 8
_cell_length_a 36.876(3)
_cell_length_b 15.1289(11)
_cell_length_c 22.0454(17)
_cell_measurement_reflns_used 9540
_cell_measurement_temperature 173(2)
_cell_measurement_theta_max 25.57
_cell_measurement_theta_min 2.69
_cell_volume 10433.7(14)
_computing_cell_refinement 'SAINT V8.34A (Bruker, 2005)'
_computing_data_collection 'APEX2 V2014.9-0 (Bruker, 2014)'
_computing_data_reduction
; 
SAINT V8.34A, XPREP v2014/2, SADABS V2014/4, TWINABS V2012/1 
(Bruker, 2012 & 2014) 
;
_computing_molecular_graphics 'Olex2 (Dolomanov et al., 2009)'
_computing_publication_material 'XCIF V2014-2 (Bruker, 2013)'
_computing_structure_refinement
;
SHELX-2014-6 (Sheldrick, 2014)
Olex2 1.2.6 (Dolomanov et. al., 2009)
;
_computing_structure_solution 'SHELX-2014-4 (Sheldrick, 2014)'
_diffrn_ambient_temperature 173(2)
_diffrn_measured_fraction_theta_full 0.996
_diffrn_measured_fraction_theta_max 0.996
_diffrn_measurement_device 'Bruker Kappa.ApexII CCD'
_diffrn_measurement_method 'profile data from \f and \w scans'
_diffrn_radiation_monochromator graphite
_diffrn_radiation_source 'fine-focus sealed tube'
_diffrn_radiation_type MoK\a
_diffrn_radiation_wavelength 0.71073
_diffrn_radiation_wavelength_id cm49f
_diffrn_reflns_av_R_equivalents 0.0616
_diffrn_reflns_av_unetI/netI 0.0908
_diffrn_reflns_limit_h_max 42
_diffrn_reflns_limit_h_min -44
_diffrn_reflns_limit_k_max 18
_diffrn_reflns_limit_k_min -9
_diffrn_reflns_limit_l_max 26
_diffrn_reflns_limit_l_min -26
_diffrn_reflns_number 30721
_diffrn_reflns_theta_full 25.37
_diffrn_reflns_theta_max 25.37
_diffrn_reflns_theta_min 1.30
_diffrn_source 'fine-focus sealed tube'
_exptl_absorpt_coefficient_mu 0.413
_exptl_absorpt_correction_T_max 0.745
_exptl_absorpt_correction_T_min 0.660
_exptl_absorpt_correction_type integration
_exptl_absorpt_process_details 'SHELXTL/SADABS V2014/4 (Bruker, 2014)'
_exptl_crystal_colour brown
_exptl_crystal_density_diffrn 1.023
_exptl_crystal_density_meas 1.023
_exptl_crystal_density_method 'not measured'
_exptl_crystal_description prism
_exptl_crystal_F_000 3384
_exptl_crystal_id cm49f
_exptl_crystal_preparation
; 
The data crystal was mounted using oil (Parantone-N, Exxon) to a 
0.3 mm cryo-loop (Hampton Research) with the (-3 2 1) scattering 
planes roughly normal to the spindle axis. 
;
_exptl_crystal_size_max 0.346
_exptl_crystal_size_mid 0.219
_exptl_crystal_size_min 0.068
_refine_diff_density_max 1.242
_refine_diff_density_min -0.641
_refine_diff_density_rms 0.081
_refine_ls_extinction_method none
_refine_ls_goodness_of_fit_ref 0.979
_refine_ls_hydrogen_treatment constr
_refine_ls_matrix_type full
_refine_ls_number_parameters 573
_refine_ls_number_reflns 9540
_refine_ls_number_restraints 128
_refine_ls_restrained_S_all 0.975
_refine_ls_R_factor_all 0.0938
_refine_ls_R_factor_gt 0.0577
_refine_ls_shift/su_max 0.001
_refine_ls_shift/su_mean 0.000
_refine_ls_structure_factor_coef Fsqd
_refine_ls_weighting_details 'calc w=1/[\s^2^(Fo^2^)+(0.0934P)^2^+0.0000P] where P=(Fo^2^+2Fc^2^)/3'
_refine_ls_weighting_scheme calc
_refine_ls_wR_factor_gt 0.1612
_refine_ls_wR_factor_ref 0.1709
_reflns_number_gt 6003
_reflns_number_total 9540
_reflns_threshold_expression >2sigma(I)
_cod_data_source_file c5dt04723d2.cif
_cod_data_source_block cm49f
_cod_depositor_comments 'Adding full bibliography for 7038039--7038044.cif.'
_cod_original_cell_volume 10433.6(14)
_cod_database_code 7038043
_olex2_refinement_description
; 
1. Fixed Uiso 
 At 1.2 times of: 
  All C(H) groups 
 At 1.5 times of: 
  All C(H,H,H) groups 
2. Restrained distances 
 C22-C27 \\sim C22-C27A 
 with sigma of 0.02 
 C34-C39 \\sim C34-C39A 
 with sigma of 0.02 
3. Uiso/Uaniso restraints and constraints 
C27 \\sim C28 \\sim C29 \\sim C27A \\sim C28A \\sim C29A: within 1.7A with 
sigma of 0.01 and sigma for terminal atoms of 0.02 
C39 \\sim C40 \\sim C41 \\sim C39A \\sim C40A \\sim C41A: within 1.7A with 
sigma of 0.01 and sigma for terminal atoms of 0.02 
4. Same fragment restrains 
{C27, C28, C29} sigma for 1-2: 0.02, 1-3: 0.04 
as 
{C27A, C28A, C29A} 
{C39, C40, C41} sigma for 1-2: 0.02, 1-3: 0.04 
as 
{C39A, C40A, C41A} 
5. Others 
 Sof(C27A)=Sof(H27A)=Sof(C28A)=Sof(H28D)=Sof(H28E)=Sof(H28F)=Sof(C29A)= 
 Sof(H29D)=Sof(H29E)=Sof(H29F)=1-FVAR(1) 
 Sof(C27)=Sof(H27)=Sof(C28)=Sof(H28A)=Sof(H28B)=Sof(H28C)=Sof(C29)=Sof(H29A)= 
 Sof(H29B)=Sof(H29C)=FVAR(1) 
 Sof(C39A)=Sof(H39A)=Sof(C40A)=Sof(H40D)=Sof(H40E)=Sof(H40F)=Sof(C41A)= 
 Sof(H41D)=Sof(H41E)=Sof(H41F)=1-FVAR(2) 
 Sof(C39)=Sof(H39)=Sof(C40)=Sof(H40A)=Sof(H40B)=Sof(H40C)=Sof(C41)=Sof(H41A)= 
 Sof(H41B)=Sof(H41C)=FVAR(2) 
6.a Ternary CH refined with riding coordinates: 
 C27(H27), C27A(H27A), C30(H30), C39(H39), C39A(H39A), C42(H42) 
6.b Aromatic/amide H refined with riding coordinates: 
 C3(H3), C4(H4), C5(H5), C6(H6), C9(H9), C10(H10), C11(H11), C15(H15), 
 C16(H16), C17(H17), C18(H18), C23(H23), C24(H24), C25(H25), C35(H35), 
 C36(H36), C37(H37), C45(H45), C46(H46), C47(H47), C48(H48), C49(H49) 
6.c Idealised Me refined as rotating group: 
 C28(H28A,H28B,H28C), C29(H29A,H29B,H29C), C28A(H28D,H28E,H28F), C29A(H29D, 
 H29E,H29F), C31(H31A,H31B,H31C), C32(H32A,H32B,H32C), C40(H40A,H40B,H40C), 
 C41(H41A,H41B,H41C), C40A(H40D,H40E,H40F), C41A(H41D,H41E,H41F), C43(H43A,
 H43B, H43C), C44(H44A,H44B,H44C) 
;
_olex2_submission_special_instructions 'No special instructions were received'

loop_
_space_group_symop_id
_space_group_symop_operation_xyz
1 'x, y, z'
2 '-x, y, -z+1/2'
3 'x+1/2, y+1/2, z'
4 '-x+1/2, y+1/2, -z+1/2'
5 '-x, -y, -z'
6 'x, -y, z-1/2'
7 '-x+1/2, -y+1/2, -z'
8 'x+1/2, -y+1/2, z-1/2'

loop_
_atom_site_label
_atom_site_type_symbol
_atom_site_fract_x
_atom_site_fract_y
_atom_site_fract_z
_atom_site_U_iso_or_equiv
_atom_site_adp_type
_atom_site_occupancy
_atom_site_calc_flag
_atom_site_disorder_assembly
_atom_site_disorder_group
_atom_site_refinement_flags_posn
_atom_site_refinement_flags_adp
Co1 Co 0.229983(16) 0.41948(3) 0.12451(3) 0.02494(16) Uani 1 d . . . .
Cl1 Cl 0.19950(3) 0.47419(4) 0.00247(4) 0.01519(19) Uani 1 d . . . .
N1 N 0.14447(10) 0.43665(18) 0.12271(16) 0.0272(7) Uani 1 d . . . .
N2 N 0.15600(10) 0.31804(18) 0.08096(16) 0.0264(7) Uani 1 d . . . .
N3 N 0.28837(9) 0.31244(17) 0.11214(15) 0.0249(7) Uani 1 d . . . .
N4 N 0.32407(10) 0.43313(18) 0.16106(16) 0.0263(7) Uani 1 d . . . .
N5 N 0.24180(10) 0.54223(18) 0.16748(16) 0.0286(7) Uani 1 d . . . .
C1 C 0.17385(12) 0.3981(2) 0.11176(18) 0.0253(8) Uani 1 d . . . .
C2 C 0.10892(12) 0.3826(2) 0.0989(2) 0.0310(9) Uani 1 d . . . .
C3 C 0.07110(13) 0.3950(3) 0.0988(2) 0.0409(10) Uani 1 d . . . .
H3 H 0.0662 0.4473 0.1172 0.049 Uiso 1 calc . . R .
C4 C 0.04170(14) 0.3278(3) 0.0710(2) 0.0462(11) Uani 1 d . . . .
H4 H 0.0162 0.3331 0.0714 0.055 Uiso 1 calc . . R .
C5 C 0.04822(14) 0.2519(3) 0.0421(2) 0.0449(11) Uani 1 d . . . .
H5 H 0.0267 0.2076 0.0220 0.054 Uiso 1 calc . . R .
C6 C 0.08576(13) 0.2394(2) 0.0419(2) 0.0356(10) Uani 1 d . . . .
H6 H 0.0902 0.1880 0.0220 0.043 Uiso 1 calc . . R .
C7 C 0.11604(12) 0.3057(2) 0.07219(19) 0.0279(9) Uani 1 d . . . .
C8 C 0.18302(12) 0.2605(2) 0.07054(18) 0.0252(8) Uani 1 d . . . .
C9 C 0.17510(13) 0.1740(2) 0.04502(19) 0.0303(9) Uani 1 d . . . .
H9 H 0.1489 0.1454 0.0309 0.036 Uiso 1 calc . . R .
C10 C 0.20694(13) 0.1314(2) 0.0410(2) 0.0320(9) Uani 1 d . . . .
H10 H 0.2023 0.0724 0.0237 0.038 Uiso 1 calc . . R .
C11 C 0.24600(13) 0.1726(2) 0.06164(19) 0.0291(9) Uani 1 d . . . .
H11 H 0.2676 0.1427 0.0584 0.035 Uiso 1 calc . . R .
C12 C 0.25175(12) 0.2581(2) 0.08675(18) 0.0248(8) Uani 1 d . . . .
C13 C 0.22079(11) 0.3026(2) 0.09181(19) 0.0235(8) Uani 1 d . . . .
C14 C 0.32869(12) 0.2979(2) 0.12270(19) 0.0262(8) Uani 1 d . . . .
C15 C 0.34677(13) 0.2282(2) 0.1075(2) 0.0314(9) Uani 1 d . . . .
H15 H 0.3309 0.1761 0.0851 0.038 Uiso 1 calc . . R .
C16 C 0.38824(14) 0.2368(3) 0.1259(2) 0.0417(11) Uani 1 d . . . .
H16 H 0.4014 0.1897 0.1159 0.050 Uiso 1 calc . . R .
C17 C 0.41228(14) 0.3145(3) 0.1598(2) 0.0469(11) Uani 1 d . . . .
H17 H 0.4413 0.3181 0.1728 0.056 Uiso 1 calc . . R .
C18 C 0.39400(13) 0.3849(3) 0.1739(2) 0.0375(10) Uani 1 d . . . .
H18 H 0.4097 0.4373 0.1962 0.045 Uiso 1 calc . . R .
C19 C 0.35168(13) 0.3754(2) 0.1542(2) 0.0299(9) Uani 1 d . . . .
C20 C 0.28516(12) 0.3958(2) 0.13577(19) 0.0254(8) Uani 1 d . . . .
C21 C 0.14857(12) 0.5218(2) 0.1571(2) 0.0288(9) Uani 1 d A . . .
C22 C 0.14100(13) 0.5988(2) 0.1165(2) 0.0332(9) Uani 1 d . . D .
C23 C 0.14599(14) 0.6788(2) 0.1519(2) 0.0410(11) Uani 1 d A . . .
H23 H 0.1421 0.7328 0.1271 0.049 Uiso 1 calc . . R .
C24 C 0.15629(15) 0.6812(3) 0.2214(2) 0.0472(12) Uani 1 d . . . .
H24 H 0.1595 0.7366 0.2440 0.057 Uiso 1 calc A . R .
C25 C 0.16209(14) 0.6035(2) 0.2593(2) 0.0395(10) Uani 1 d A . . .
H25 H 0.1686 0.6064 0.3071 0.047 Uiso 1 calc . . R .
C26 C 0.15840(13) 0.5217(2) 0.2276(2) 0.0327(9) Uani 1 d . . . .
C27 C 0.1290(13) 0.599(3) 0.0396(9) 0.041(4) Uani 0.32(5) d A 1 D U
H27 H 0.1470 0.5490 0.0400 0.049 Uiso 0.32(5) calc A 1 R .
C28 C 0.0838(11) 0.563(2) -0.012(2) 0.050(5) Uani 0.32(5) d A 1 D U
H28A H 0.0805 0.5054 0.0056 0.076 Uiso 0.32(5) calc A 1 GR .
H28B H 0.0794 0.5550 -0.0595 0.076 Uiso 0.32(5) calc A 1 GR .
H28C H 0.0627 0.6043 -0.0146 0.076 Uiso 0.32(5) calc A 1 GR .
C29 C 0.1383(13) 0.673(3) -0.001(2) 0.074(8) Uani 0.32(5) d A 1 D U
H29A H 0.1287 0.7301 0.0064 0.111 Uiso 0.32(5) calc A 1 GR .
H29B H 0.1229 0.6591 -0.0519 0.111 Uiso 0.32(5) calc A 1 GR .
H29C H 0.1691 0.6752 0.0183 0.111 Uiso 0.32(5) calc A 1 GR .
C27A C 0.1254(7) 0.5937(14) 0.0384(5) 0.044(3) Uani 0.68(5) d A 2 D U
H27A H 0.1383 0.5416 0.0287 0.052 Uiso 0.68(5) calc A 2 R .
C28A C 0.0763(6) 0.5866(16) -0.0050(10) 0.063(4) Uani 0.68(5) d A 2 D U
H28D H 0.0677 0.5320 0.0080 0.095 Uiso 0.68(5) calc A 2 GR .
H28E H 0.0658 0.5856 -0.0562 0.095 Uiso 0.68(5) calc A 2 GR .
H28F H 0.0641 0.6375 0.0055 0.095 Uiso 0.68(5) calc A 2 GR .
C29A C 0.1371(5) 0.6816(10) 0.0142(8) 0.044(3) Uani 0.68(5) d A 2 D U
H29D H 0.1222 0.7315 0.0201 0.065 Uiso 0.68(5) calc A 2 GR .
H29E H 0.1282 0.6767 -0.0362 0.065 Uiso 0.68(5) calc A 2 GR .
H29F H 0.1680 0.6913 0.0436 0.065 Uiso 0.68(5) calc A 2 GR .
C30 C 0.16436(14) 0.4387(2) 0.2709(2) 0.0388(10) Uani 1 d A . . .
H30 H 0.1599 0.3867 0.2396 0.047 Uiso 1 calc . . R .
C31 C 0.20910(15) 0.4312(3) 0.3369(2) 0.0500(12) Uani 1 d . . . .
H31A H 0.2300 0.4265 0.3224 0.075 Uiso 1 calc A . GR .
H31B H 0.2108 0.3785 0.3642 0.075 Uiso 1 calc . . GR .
H31C H 0.2153 0.4839 0.3668 0.075 Uiso 1 calc . . GR .
C32 C 0.13109(16) 0.4328(3) 0.2922(3) 0.0568(13) Uani 1 d . . . .
H32A H 0.1360 0.4804 0.3259 0.085 Uiso 1 calc A . GR .
H32B H 0.1336 0.3755 0.3149 0.085 Uiso 1 calc . . GR .
H32C H 0.1024 0.4387 0.2495 0.085 Uiso 1 calc . . GR .
C33 C 0.33926(12) 0.5181(2) 0.1960(2) 0.0288(9) Uani 1 d B . . .
C34 C 0.34057(13) 0.5895(2) 0.1563(2) 0.0354(10) Uani 1 d . . D .
C35 C 0.35849(14) 0.6681(2) 0.1927(2) 0.0409(11) Uani 1 d B . . .
H35 H 0.3603 0.7172 0.1676 0.049 Uiso 1 calc . . R .
C36 C 0.37354(14) 0.6760(3) 0.2642(2) 0.0464(12) Uani 1 d . . . .
H36 H 0.3854 0.7305 0.2879 0.056 Uiso 1 calc B . R .
C37 C 0.37165(14) 0.6046(3) 0.3025(2) 0.0436(11) Uani 1 d B . . .
H37 H 0.3818 0.6111 0.3519 0.052 Uiso 1 calc . . R .
C38 C 0.35501(13) 0.5241(2) 0.2688(2) 0.0352(10) Uani 1 d . . . .
C39 C 0.3205(4) 0.5855(8) 0.0752(4) 0.042(2) Uani 0.69(2) d B 1 D U
H39 H 0.3014 0.5326 0.0561 0.050 Uiso 0.69(2) calc B 1 R .
C40 C 0.2937(4) 0.6692(9) 0.0353(8) 0.062(3) Uani 0.69(2) d B 1 D U
H40A H 0.2734 0.6813 0.0500 0.093 Uiso 0.69(2) calc B 1 GR .
H40B H 0.2781 0.6589 -0.0164 0.093 Uiso 0.69(2) calc B 1 GR .
H40C H 0.3129 0.7199 0.0473 0.093 Uiso 0.69(2) calc B 1 GR .
C41 C 0.3571(5) 0.5742(6) 0.0598(6) 0.049(3) Uani 0.69(2) d B 1 D U
H41A H 0.3749 0.6274 0.0752 0.073 Uiso 0.69(2) calc B 1 GR .
H41B H 0.3446 0.5652 0.0085 0.073 Uiso 0.69(2) calc B 1 GR .
H41C H 0.3746 0.5229 0.0861 0.073 Uiso 0.69(2) calc B 1 GR .
C39A C 0.3339(10) 0.576(2) 0.0819(10) 0.051(5) Uani 0.31(2) d B 2 D U
H39A H 0.3252 0.5133 0.0665 0.061 Uiso 0.31(2) calc B 2 R .
C40A C 0.2971(8) 0.6384(18) 0.0302(15) 0.042(5) Uani 0.31(2) d B 2 D U
H40D H 0.2701 0.6170 0.0235 0.062 Uiso 0.31(2) calc B 2 GR .
H40E H 0.2950 0.6395 -0.0161 0.062 Uiso 0.31(2) calc B 2 GR .
H40F H 0.3029 0.6982 0.0503 0.062 Uiso 0.31(2) calc B 2 GR .
C41A C 0.3759(9) 0.5965(19) 0.0832(17) 0.068(6) Uani 0.31(2) d B 2 D U
H41D H 0.3720 0.5808 0.0369 0.102 Uiso 0.31(2) calc B 2 GR .
H41E H 0.3995 0.5619 0.1211 0.102 Uiso 0.31(2) calc B 2 GR .
H41F H 0.3825 0.6596 0.0923 0.102 Uiso 0.31(2) calc B 2 GR .
C42 C 0.35675(14) 0.4440(3) 0.3126(2) 0.0400(11) Uani 1 d B . . .
H42 H 0.3344 0.4008 0.2797 0.048 Uiso 1 calc . . R .
C43 C 0.40064(15) 0.4003(3) 0.3448(2) 0.0514(12) Uani 1 d . . . .
H43A H 0.4044 0.3803 0.3062 0.077 Uiso 1 calc B . GR .
H43B H 0.4025 0.3496 0.3740 0.077 Uiso 1 calc . . GR .
H43C H 0.4230 0.4432 0.3748 0.077 Uiso 1 calc . . GR .
C44 C 0.34894(17) 0.4672(3) 0.3727(2) 0.0595(14) Uani 1 d . . . .
H44A H 0.3744 0.4961 0.4119 0.089 Uiso 1 calc B . GR .
H44B H 0.3431 0.4130 0.3903 0.089 Uiso 1 calc . . GR .
H44C H 0.3244 0.5072 0.3541 0.089 Uiso 1 calc . . GR .
C45 C 0.24492(14) 0.6127(2) 0.1344(2) 0.0418(11) Uani 1 d . . . .
H45 H 0.2409 0.6051 0.0884 0.050 Uiso 1 calc . . R .
C46 C 0.25390(15) 0.6973(2) 0.1643(3) 0.0478(12) Uani 1 d . . . .
H46 H 0.2550 0.7463 0.1383 0.057 Uiso 1 calc . . R .
C47 C 0.26110(14) 0.7087(3) 0.2315(2) 0.0470(12) Uani 1 d . . . .
H47 H 0.2682 0.7653 0.2535 0.056 Uiso 1 calc . . R .
C48 C 0.25784(14) 0.6363(3) 0.2666(2) 0.0406(11) Uani 1 d . . . .
H48 H 0.2616 0.6425 0.3125 0.049 Uiso 1 calc . . R .
C49 C 0.24891(13) 0.5547(2) 0.2334(2) 0.0342(10) Uani 1 d . . . .
H49 H 0.2477 0.5048 0.2584 0.041 Uiso 1 calc . . R .

loop_
_atom_site_aniso_label
_atom_site_aniso_U_11
_atom_site_aniso_U_22
_atom_site_aniso_U_33
_atom_site_aniso_U_23
_atom_site_aniso_U_13
_atom_site_aniso_U_12
Co1 0.0342(3) 0.0159(2) 0.0293(3) -0.0029(2) 0.0199(3) -0.0020(2)
Cl1 0.0290(5) 0.0082(3) 0.0137(4) -0.0032(3) 0.0150(4) -0.0003(3)
N1 0.0308(18) 0.0207(15) 0.0347(19) -0.0040(13) 0.0205(16) -0.0003(13)
N2 0.0300(18) 0.0213(15) 0.0287(18) -0.0009(13) 0.0161(16) -0.0003(13)
N3 0.0303(18) 0.0185(14) 0.0306(18) -0.0019(13) 0.0193(16) -0.0012(13)
N4 0.0289(18) 0.0217(15) 0.0308(18) -0.0054(13) 0.0174(16) -0.0025(14)
N5 0.038(2) 0.0213(15) 0.0340(19) -0.0026(14) 0.0239(17) 0.0000(14)
C1 0.037(2) 0.0185(17) 0.023(2) 0.0026(14) 0.0171(19) -0.0002(16)
C2 0.033(2) 0.030(2) 0.027(2) 0.0004(17) 0.0134(19) -0.0036(18)
C3 0.032(2) 0.042(2) 0.051(3) 0.002(2) 0.023(2) 0.0047(19)
C4 0.031(3) 0.047(3) 0.060(3) 0.003(2) 0.024(2) -0.001(2)
C5 0.037(3) 0.042(2) 0.050(3) 0.003(2) 0.019(2) -0.009(2)
C6 0.037(2) 0.029(2) 0.037(2) 0.0024(18) 0.016(2) -0.0011(18)
C7 0.029(2) 0.029(2) 0.027(2) 0.0061(16) 0.0151(19) 0.0018(17)
C8 0.033(2) 0.0218(18) 0.020(2) -0.0017(15) 0.0137(18) 0.0005(16)
C9 0.036(2) 0.0246(19) 0.028(2) -0.0006(16) 0.015(2) -0.0053(17)
C10 0.050(3) 0.0201(18) 0.030(2) -0.0031(16) 0.024(2) -0.0013(18)
C11 0.044(3) 0.0187(17) 0.030(2) -0.0034(16) 0.022(2) -0.0012(17)
C12 0.037(2) 0.0178(17) 0.024(2) -0.0010(15) 0.0197(19) -0.0013(16)
C13 0.032(2) 0.0167(17) 0.024(2) 0.0016(14) 0.0165(18) -0.0001(16)
C14 0.034(2) 0.0258(19) 0.025(2) 0.0046(15) 0.0202(19) 0.0013(17)
C15 0.041(3) 0.0243(19) 0.036(2) 0.0032(17) 0.025(2) 0.0008(17)
C16 0.048(3) 0.031(2) 0.056(3) 0.001(2) 0.035(2) 0.005(2)
C17 0.040(3) 0.050(3) 0.060(3) 0.004(2) 0.032(3) 0.003(2)
C18 0.039(3) 0.031(2) 0.049(3) -0.0024(19) 0.028(2) -0.0048(19)
C19 0.037(2) 0.0238(19) 0.033(2) 0.0016(16) 0.021(2) 0.0024(17)
C20 0.039(2) 0.0169(17) 0.023(2) -0.0020(14) 0.0178(19) -0.0042(16)
C21 0.031(2) 0.0226(18) 0.035(2) -0.0035(16) 0.0185(19) 0.0021(16)
C22 0.035(2) 0.029(2) 0.035(2) 0.0070(17) 0.018(2) 0.0075(17)
C23 0.054(3) 0.023(2) 0.049(3) 0.0063(19) 0.029(2) 0.0080(19)
C24 0.068(3) 0.024(2) 0.055(3) -0.007(2) 0.036(3) -0.001(2)
C25 0.050(3) 0.033(2) 0.039(3) -0.0025(18) 0.026(2) 0.006(2)
C26 0.034(2) 0.027(2) 0.039(2) 0.0035(17) 0.021(2) 0.0078(17)
C27 0.047(7) 0.038(6) 0.043(6) 0.005(6) 0.027(5) 0.000(6)
C28 0.056(9) 0.047(9) 0.052(9) 0.004(8) 0.030(7) 0.006(8)
C29 0.071(10) 0.049(9) 0.069(11) 0.003(9) 0.015(9) 0.014(9)
C27A 0.045(5) 0.038(4) 0.046(4) 0.007(3) 0.023(3) 0.006(4)
C28A 0.059(7) 0.072(8) 0.042(5) 0.005(6) 0.016(4) -0.012(6)
C29A 0.068(5) 0.042(5) 0.034(5) 0.012(4) 0.036(4) 0.006(4)
C30 0.057(3) 0.026(2) 0.041(3) 0.0005(18) 0.031(2) 0.0009(19)
C31 0.062(3) 0.038(2) 0.043(3) 0.008(2) 0.023(3) 0.014(2)
C32 0.066(3) 0.051(3) 0.066(3) 0.012(2) 0.043(3) 0.007(3)
C33 0.033(2) 0.0195(18) 0.033(2) -0.0047(16) 0.0172(19) -0.0040(16)
C34 0.044(3) 0.028(2) 0.035(2) -0.0017(17) 0.022(2) -0.0064(18)
C35 0.051(3) 0.025(2) 0.047(3) -0.0020(19) 0.026(2) -0.0108(19)
C36 0.054(3) 0.028(2) 0.046(3) -0.015(2) 0.019(2) -0.012(2)
C37 0.057(3) 0.037(2) 0.029(2) -0.0125(18) 0.017(2) -0.012(2)
C38 0.038(2) 0.030(2) 0.036(2) -0.0029(18) 0.018(2) -0.0034(18)
C39 0.060(6) 0.027(4) 0.042(4) 0.001(3) 0.029(4) -0.013(4)
C40 0.079(6) 0.046(7) 0.048(5) 0.014(5) 0.025(4) 0.000(5)
C41 0.074(7) 0.043(4) 0.047(5) -0.003(4) 0.043(5) -0.007(4)
C39A 0.068(10) 0.030(6) 0.042(6) 0.001(5) 0.021(6) -0.008(8)
C40A 0.055(8) 0.046(11) 0.036(7) 0.008(9) 0.032(6) -0.010(8)
C41A 0.076(13) 0.060(11) 0.059(11) 0.007(9) 0.030(10) 0.002(10)
C42 0.056(3) 0.032(2) 0.033(2) -0.0037(18) 0.024(2) -0.006(2)
C43 0.056(3) 0.042(3) 0.055(3) 0.010(2) 0.028(3) 0.005(2)
C44 0.076(4) 0.071(3) 0.040(3) 0.014(2) 0.037(3) 0.013(3)
C45 0.065(3) 0.025(2) 0.050(3) -0.0027(19) 0.040(3) -0.005(2)
C46 0.065(3) 0.021(2) 0.064(3) -0.005(2) 0.039(3) -0.009(2)
C47 0.060(3) 0.027(2) 0.057(3) -0.020(2) 0.033(3) -0.010(2)
C48 0.046(3) 0.035(2) 0.040(3) -0.0169(19) 0.023(2) -0.008(2)
C49 0.035(2) 0.030(2) 0.038(3) -0.0045(17) 0.020(2) 0.0015(18)

loop_
_atom_type_symbol
_atom_type_description
_atom_type_scat_dispersion_real
_atom_type_scat_dispersion_imag
_atom_type_scat_source
C C 0.0033 0.0016 'Intnl Tables Vol C Tables 4.2.6.8 and 6.1.1.4'
H H 0.0000 0.0000 'Intnl Tables Vol C Tables 4.2.6.8 and 6.1.1.4'
Cl Cl 0.1484 0.1585 'Intnl Tables Vol C Tables 4.2.6.8 and 6.1.1.4'
Co Co 0.3494 0.9721 'Intnl Tables Vol C Tables 4.2.6.8 and 6.1.1.4'
N N 0.0061 0.0033 'Intnl Tables Vol C Tables 4.2.6.8 and 6.1.1.4'

loop_
_geom_angle_atom_site_label_1
_geom_angle_atom_site_label_2
_geom_angle_atom_site_label_3
_geom_angle
N5 Co1 Cl1 93.66(9)
C1 Co1 Cl1 93.59(10)
C1 Co1 N5 99.65(13)
C13 Co1 Cl1 90.68(11)
C13 Co1 N5 175.65(14)
C13 Co1 C1 80.04(15)
C13 Co1 C20 80.73(15)
C20 Co1 Cl1 92.47(10)
C20 Co1 N5 99.08(13)
C20 Co1 C1 159.88(14)
C1 N1 C2 111.2(3)
C1 N1 C21 126.6(3)
C2 N1 C21 122.2(3)
C1 N2 C7 112.4(3)
C1 N2 C8 115.1(3)
C7 N2 C8 132.2(3)
C14 N3 C12 133.0(3)
C20 N3 C12 114.9(3)
C20 N3 C14 112.0(3)
C19 N4 C33 120.6(3)
C20 N4 C19 111.4(3)
C20 N4 C33 127.9(3)
C45 N5 Co1 122.6(3)
C45 N5 C49 117.1(3)
C49 N5 Co1 120.3(2)
N1 C1 Co1 141.5(3)
N1 C1 N2 104.3(3)
N2 C1 Co1 114.1(2)
N1 C2 C3 131.1(3)
C7 C2 N1 107.5(3)
C7 C2 C3 121.4(4)
C2 C3 H3 121.6
C4 C3 C2 116.7(4)
C4 C3 H3 121.6
C3 C4 H4 119.1
C3 C4 C5 121.9(4)
C5 C4 H4 119.1
C4 C5 H5 119.3
C4 C5 C6 121.5(4)
C6 C5 H5 119.3
C5 C6 H6 121.7
C7 C6 C5 116.7(4)
C7 C6 H6 121.7
C2 C7 N2 104.6(3)
C6 C7 N2 133.5(3)
C6 C7 C2 121.8(4)
C9 C8 N2 128.5(3)
C13 C8 N2 109.3(3)
C13 C8 C9 122.2(3)
C8 C9 H9 121.3
C10 C9 C8 117.4(4)
C10 C9 H9 121.3
C9 C10 H10 118.9
C9 C10 C11 122.2(3)
C11 C10 H10 118.9
C10 C11 H11 121.3
C12 C11 C10 117.3(3)
C12 C11 H11 121.3
C11 C12 N3 127.9(3)
C11 C12 C13 122.2(3)
C13 C12 N3 109.9(3)
C8 C13 Co1 121.0(3)
C8 C13 C12 118.7(3)
C12 C13 Co1 120.2(3)
N3 C14 C19 105.3(3)
C15 C14 N3 133.5(3)
C15 C14 C19 121.2(4)
C14 C15 H15 121.2
C16 C15 C14 117.7(4)
C16 C15 H15 121.2
C15 C16 H16 119.2
C15 C16 C17 121.6(4)
C17 C16 H16 119.2
C16 C17 H17 119.6
C18 C17 C16 120.8(4)
C18 C17 H17 119.6
C17 C18 H18 121.6
C17 C18 C19 116.9(4)
C19 C18 H18 121.6
C14 C19 N4 106.9(3)
C18 C19 N4 131.2(3)
C18 C19 C14 121.9(3)
N3 C20 Co1 114.1(2)
N4 C20 Co1 141.4(2)
N4 C20 N3 104.5(3)
C22 C21 N1 118.0(3)
C26 C21 N1 118.1(3)
C26 C21 C22 123.9(3)
C21 C22 C27 124(2)
C21 C22 C27A 121.0(9)
C23 C22 C21 116.1(4)
C23 C22 C27 120(2)
C23 C22 C27A 122.7(9)
C27A C22 C27 5.3(18)
C22 C23 H23 119.2
C24 C23 C22 121.5(4)
C24 C23 H23 119.2
C23 C24 H24 119.6
C23 C24 C25 120.9(4)
C25 C24 H24 119.6
C24 C25 H25 119.8
C24 C25 C26 120.4(4)
C26 C25 H25 119.8
C21 C26 C30 124.5(3)
C25 C26 C21 117.1(3)
C25 C26 C30 118.4(4)
C22 C27 H27 101.3
C22 C27 C28 113(3)
C22 C27 C29 128(3)
C28 C27 H27 101.3
C28 C27 C29 108.1(18)
C29 C27 H27 101.3
C22 C27A H27A 110.3
C22 C27A C28A 109.1(13)
C22 C27A C29A 109.8(11)
C28A C27A H27A 110.3
C28A C27A C29A 106.9(11)
C29A C27A H27A 110.3
C27A C28A H28D 109.5
C27A C28A H28E 109.5
C27A C28A H28F 109.5
H28D C28A H28E 109.5
H28D C28A H28F 109.5
H28E C28A H28F 109.5
C27A C29A H29D 109.5
C27A C29A H29E 109.5
C27A C29A H29F 109.5
H29D C29A H29E 109.5
H29D C29A H29F 109.5
H29E C29A H29F 109.5
C26 C30 H30 107.5
C26 C30 C32 111.6(3)
C31 C30 C26 112.7(3)
C31 C30 H30 107.5
C31 C30 C32 109.9(4)
C32 C30 H30 107.5
C30 C31 H31A 109.5
C30 C31 H31B 109.5
C30 C31 H31C 109.5
H31A C31 H31B 109.5
H31A C31 H31C 109.5
H31B C31 H31C 109.5
C30 C32 H32A 109.5
C30 C32 H32B 109.5
C30 C32 H32C 109.5
H32A C32 H32B 109.5
H32A C32 H32C 109.5
H32B C32 H32C 109.5
C34 C33 N4 118.8(3)
C38 C33 N4 118.6(3)
C38 C33 C34 122.4(3)
C33 C34 C39 122.8(5)
C33 C34 C39A 121.4(12)
C35 C34 C33 117.5(4)
C35 C34 C39 119.6(6)
C35 C34 C39A 119.2(12)
C39 C34 C39A 17.1(11)
C34 C35 H35 119.4
C36 C35 C34 121.1(4)
C36 C35 H35 119.4
C35 C36 H36 119.7
C35 C36 C37 120.6(4)
C37 C36 H36 119.7
C36 C37 H37 119.9
C38 C37 C36 120.3(4)
C38 C37 H37 119.9
C33 C38 C42 121.9(3)
C37 C38 C33 118.2(4)
C37 C38 C42 119.8(4)
C34 C39 H39 108.5
C34 C39 C40 113.3(10)
C34 C39 C41 108.6(7)
C40 C39 H39 108.5
C40 C39 C41 109.2(8)
C41 C39 H39 108.5
C34 C39A H39A 109.3
C34 C39A C40A 106.7(19)
C34 C39A C41A 110.9(17)
C40A C39A H39A 109.3
C40A C39A C41A 111.4(17)
C41A C39A H39A 109.3
C39A C40A H40D 109.5
C39A C40A H40E 109.5
C39A C40A H40F 109.5
H40D C40A H40E 109.5
H40D C40A H40F 109.5
H40E C40A H40F 109.5
C39A C41A H41D 109.5
C39A C41A H41E 109.5
C39A C41A H41F 109.5
H41D C41A H41E 109.5
H41D C41A H41F 109.5
H41E C41A H41F 109.5
C38 C42 H42 108.5
C38 C42 C44 113.5(3)
C43 C42 C38 108.4(3)
C43 C42 H42 108.5
C43 C42 C44 109.5(4)
C44 C42 H42 108.5
C42 C43 H43A 109.5
C42 C43 H43B 109.5
C42 C43 H43C 109.5
H43A C43 H43B 109.5
H43A C43 H43C 109.5
H43B C43 H43C 109.5
C42 C44 H44A 109.5
C42 C44 H44B 109.5
C42 C44 H44C 109.5
H44A C44 H44B 109.5
H44A C44 H44C 109.5
H44B C44 H44C 109.5
N5 C45 H45 118.5
N5 C45 C46 123.0(4)
C46 C45 H45 118.5
C45 C46 H46 120.5
C47 C46 C45 119.1(4)
C47 C46 H46 120.5
C46 C47 H47 120.6
C46 C47 C48 118.8(4)
C48 C47 H47 120.6
C47 C48 H48 120.7
C47 C48 C49 118.5(4)
C49 C48 H48 120.7
N5 C49 C48 123.5(4)
N5 C49 H49 118.2
C48 C49 H49 118.2

loop_
_geom_bond_atom_site_label_1
_geom_bond_atom_site_label_2
_geom_bond_distance
Co1 Cl1 2.4465(9)
Co1 N5 2.025(3)
Co1 C1 1.963(4)
Co1 C13 1.871(3)
Co1 C20 1.948(4)
N1 C1 1.360(4)
N1 C2 1.391(5)
N1 C21 1.462(4)
N2 C1 1.374(4)
N2 C7 1.393(5)
N2 C8 1.430(4)
N3 C12 1.418(4)
N3 C14 1.396(4)
N3 C20 1.393(4)
N4 C19 1.409(4)
N4 C20 1.357(5)
N4 C33 1.449(4)
N5 C45 1.330(5)
N5 C49 1.346(5)
C2 C3 1.407(5)
C2 C7 1.389(5)
C3 H3 0.9500
C3 C4 1.372(6)
C4 H4 0.9500
C4 C5 1.395(6)
C5 H5 0.9500
C5 C6 1.399(5)
C6 H6 0.9500
C6 C7 1.382(5)
C8 C9 1.393(5)
C8 C13 1.369(5)
C9 H9 0.9500
C9 C10 1.382(5)
C10 H10 0.9500
C10 C11 1.406(5)
C11 H11 0.9500
C11 C12 1.379(4)
C12 C13 1.380(5)
C14 C15 1.380(5)
C14 C19 1.398(5)
C15 H15 0.9500
C15 C16 1.365(5)
C16 H16 0.9500
C16 C17 1.423(6)
C17 H17 0.9500
C17 C18 1.381(5)
C18 H18 0.9500
C18 C19 1.388(5)
C21 C22 1.404(5)
C21 C26 1.396(5)
C22 C23 1.398(5)
C22 C27 1.508(15)
C22 C27A 1.502(9)
C23 H23 0.9500
C23 C24 1.370(6)
C24 H24 0.9500
C24 C25 1.392(5)
C25 H25 0.9500
C25 C26 1.393(5)
C26 C30 1.521(5)
C27 H27 1.0000
C27 C28 1.536(16)
C27 C29 1.580(16)
C28 H28A 0.9800
C28 H28B 0.9800
C28 H28C 0.9800
C29 H29A 0.9800
C29 H29B 0.9800
C29 H29C 0.9800
C27A H27A 1.0000
C27A C28A 1.540(12)
C27A C29A 1.574(11)
C28A H28D 0.9800
C28A H28E 0.9800
C28A H28F 0.9800
C29A H29D 0.9800
C29A H29E 0.9800
C29A H29F 0.9800
C30 H30 1.0000
C30 C31 1.520(6)
C30 C32 1.532(6)
C31 H31A 0.9800
C31 H31B 0.9800
C31 H31C 0.9800
C32 H32A 0.9800
C32 H32B 0.9800
C32 H32C 0.9800
C33 C34 1.406(5)
C33 C38 1.391(5)
C34 C35 1.390(5)
C34 C39 1.534(8)
C34 C39A 1.538(15)
C35 H35 0.9500
C35 C36 1.371(6)
C36 H36 0.9500
C36 C37 1.395(6)
C37 H37 0.9500
C37 C38 1.388(5)
C38 C42 1.531(5)
C39 H39 1.0000
C39 C40 1.559(10)
C39 C41 1.564(10)
C40 H40A 0.9800
C40 H40B 0.9800
C40 H40C 0.9800
C41 H41A 0.9800
C41 H41B 0.9800
C41 H41C 0.9800
C39A H39A 1.0000
C39A C40A 1.548(16)
C39A C41A 1.564(17)
C40A H40D 0.9800
C40A H40E 0.9800
C40A H40F 0.9800
C41A H41D 0.9800
C41A H41E 0.9800
C41A H41F 0.9800
C42 H42 1.0000
C42 C43 1.531(6)
C42 C44 1.536(6)
C43 H43A 0.9800
C43 H43B 0.9800
C43 H43C 0.9800
C44 H44A 0.9800
C44 H44B 0.9800
C44 H44C 0.9800
C45 H45 0.9500
C45 C46 1.398(5)
C46 H46 0.9500
C46 C47 1.371(6)
C47 H47 0.9500
C47 C48 1.383(6)
C48 H48 0.9500
C48 C49 1.384(5)
C49 H49 0.9500

loop_
_geom_torsion_atom_site_label_1
_geom_torsion_atom_site_label_2
_geom_torsion_atom_site_label_3
_geom_torsion_atom_site_label_4
_geom_torsion
Co1 N5 C45 C46 -178.7(3)
Co1 N5 C49 C48 179.0(3)
Cl1 Co1 N5 C45 -20.9(3)
Cl1 Co1 N5 C49 162.3(3)
Cl1 Co1 C1 N1 -95.2(4)
Cl1 Co1 C1 N2 84.2(2)
Cl1 Co1 C13 C8 -88.9(3)
Cl1 Co1 C13 C12 89.2(3)
Cl1 Co1 C20 N3 -87.3(2)
Cl1 Co1 C20 N4 94.3(4)
N1 C2 C3 C4 180.0(4)
N1 C2 C7 N2 -0.5(4)
N1 C2 C7 C6 -177.6(3)
N1 C21 C22 C23 -178.9(3)
N1 C21 C22 C27 0(2)
N1 C21 C22 C27A 5.3(11)
N1 C21 C26 C25 -179.9(3)
N1 C21 C26 C30 -1.2(6)
N2 C8 C9 C10 -178.9(3)
N2 C8 C13 Co1 -2.4(4)
N2 C8 C13 C12 179.5(3)
N3 C12 C13 Co1 2.6(4)
N3 C12 C13 C8 -179.2(3)
N3 C14 C15 C16 -179.9(4)
N3 C14 C19 N4 0.0(4)
N3 C14 C19 C18 178.7(3)
N4 C33 C34 C35 -174.9(4)
N4 C33 C34 C39 9.3(8)
N4 C33 C34 C39A -10.9(14)
N4 C33 C38 C37 176.5(4)
N4 C33 C38 C42 0.1(6)
N5 Co1 C1 N1 -0.8(4)
N5 Co1 C1 N2 178.6(2)
N5 Co1 C13 C8 91.0(19)
N5 Co1 C13 C12 -90.9(19)
N5 Co1 C20 N3 178.5(2)
N5 Co1 C20 N4 0.2(4)
N5 C45 C46 C47 1.9(7)
C1 Co1 N5 C45 -115.2(3)
C1 Co1 N5 C49 68.0(3)
C1 Co1 C13 C8 4.7(3)
C1 Co1 C13 C12 -177.3(3)
C1 Co1 C20 N3 20.1(6)
C1 Co1 C20 N4 -158.2(4)
C1 N1 C2 C3 -179.6(4)
C1 N1 C2 C7 0.6(4)
C1 N1 C21 C22 79.5(5)
C1 N1 C21 C26 -102.6(4)
C1 N2 C7 C2 0.2(4)
C1 N2 C7 C6 176.9(4)
C1 N2 C8 C9 175.7(3)
C1 N2 C8 C13 -2.7(4)
C2 N1 C1 Co1 178.9(3)
C2 N1 C1 N2 -0.5(4)
C2 N1 C21 C22 -103.0(4)
C2 N1 C21 C26 75.0(5)
C2 C3 C4 C5 -1.9(6)
C3 C2 C7 N2 179.7(3)
C3 C2 C7 C6 2.5(6)
C3 C4 C5 C6 1.9(7)
C4 C5 C6 C7 0.4(6)
C5 C6 C7 N2 -178.8(4)
C5 C6 C7 C2 -2.5(6)
C7 N2 C1 Co1 -179.4(2)
C7 N2 C1 N1 0.2(4)
C7 N2 C8 C9 2.9(6)
C7 N2 C8 C13 -175.5(3)
C7 C2 C3 C4 -0.2(6)
C8 N2 C1 Co1 6.4(4)
C8 N2 C1 N1 -174.1(3)
C8 N2 C7 C2 173.1(3)
C8 N2 C7 C6 -10.2(7)
C8 C9 C10 C11 0.0(5)
C9 C8 C13 Co1 179.1(3)
C9 C8 C13 C12 0.9(5)
C9 C10 C11 C12 0.3(5)
C10 C11 C12 N3 178.4(3)
C10 C11 C12 C13 0.0(5)
C11 C12 C13 Co1 -178.7(3)
C11 C12 C13 C8 -0.6(5)
C12 N3 C14 C15 5.8(7)
C12 N3 C14 C19 -175.5(3)
C12 N3 C20 Co1 -2.4(4)
C12 N3 C20 N4 176.5(3)
C13 Co1 N5 C45 159.2(18)
C13 Co1 N5 C49 -18(2)
C13 Co1 C1 N1 174.8(4)
C13 Co1 C1 N2 -5.8(2)
C13 Co1 C20 N3 2.9(2)
C13 Co1 C20 N4 -175.4(4)
C13 C8 C9 C10 -0.7(5)
C14 N3 C12 C11 -3.2(6)
C14 N3 C12 C13 175.3(3)
C14 N3 C20 Co1 -178.7(2)
C14 N3 C20 N4 0.2(4)
C14 C15 C16 C17 0.2(6)
C15 C14 C19 N4 178.9(3)
C15 C14 C19 C18 -2.4(6)
C15 C16 C17 C18 -1.2(6)
C16 C17 C18 C19 0.5(6)
C17 C18 C19 N4 179.6(4)
C17 C18 C19 C14 1.3(6)
C19 N4 C20 Co1 178.2(3)
C19 N4 C20 N3 -0.2(4)
C19 N4 C33 C34 82.3(5)
C19 N4 C33 C38 -92.9(4)
C19 C14 C15 C16 1.6(5)
C20 Co1 N5 C45 72.2(3)
C20 Co1 N5 C49 -104.6(3)
C20 Co1 C1 N1 157.6(4)
C20 Co1 C1 N2 -23.1(6)
C20 Co1 C13 C8 178.7(3)
C20 Co1 C13 C12 -3.2(3)
C20 N3 C12 C11 -178.5(3)
C20 N3 C12 C13 0.0(4)
C20 N3 C14 C15 -178.8(4)
C20 N3 C14 C19 -0.1(4)
C20 N4 C19 C14 0.1(4)
C20 N4 C19 C18 -178.4(4)
C20 N4 C33 C34 -102.1(4)
C20 N4 C33 C38 82.7(5)
C21 N1 C1 Co1 -3.3(6)
C21 N1 C1 N2 177.3(3)
C21 N1 C2 C3 2.5(6)
C21 N1 C2 C7 -177.3(3)
C21 C22 C23 C24 -2.1(6)
C21 C22 C27 C28 69(4)
C21 C22 C27 C29 -152(4)
C21 C22 C27A C28A 85.8(16)
C21 C22 C27A C29A -157.4(10)
C21 C26 C30 C31 118.2(4)
C21 C26 C30 C32 -117.6(4)
C22 C21 C26 C25 -2.1(6)
C22 C21 C26 C30 176.6(4)
C22 C23 C24 C25 -0.1(7)
C23 C22 C27 C28 -112(3)
C23 C22 C27 C29 27(5)
C23 C22 C27A C28A -89.6(14)
C23 C22 C27A C29A 27.2(18)
C23 C24 C25 C26 1.4(7)
C24 C25 C26 C21 -0.3(6)
C24 C25 C26 C30 -179.1(4)
C25 C26 C30 C31 -63.2(5)
C25 C26 C30 C32 61.0(5)
C26 C21 C22 C23 3.2(6)
C26 C21 C22 C27 -178(2)
C26 C21 C22 C27A -172.5(11)
C27 C22 C23 C24 179.1(19)
C27 C22 C27A C28A -152(36)
C27 C22 C27A C29A -35(34)
C27A C22 C23 C24 173.6(10)
C27A C22 C27 C28 9(32)
C27A C22 C27 C29 148(39)
C33 N4 C19 C14 176.3(3)
C33 N4 C19 C18 -2.2(6)
C33 N4 C20 Co1 2.4(6)
C33 N4 C20 N3 -176.1(3)
C33 C34 C35 C36 -1.2(6)
C33 C34 C39 C40 134.3(8)
C33 C34 C39 C41 -104.2(8)
C33 C34 C39A C40A 125.3(16)
C33 C34 C39A C41A -113.2(18)
C33 C38 C42 C43 92.3(5)
C33 C38 C42 C44 -145.8(4)
C34 C33 C38 C37 1.5(6)
C34 C33 C38 C42 -175.0(4)
C34 C35 C36 C37 0.7(7)
C35 C34 C39 C40 -41.3(12)
C35 C34 C39 C41 80.2(10)
C35 C34 C39A C40A -71(2)
C35 C34 C39A C41A 51(2)
C35 C36 C37 C38 0.9(7)
C36 C37 C38 C33 -2.0(6)
C36 C37 C38 C42 174.5(4)
C37 C38 C42 C43 -84.0(5)
C37 C38 C42 C44 37.8(6)
C38 C33 C34 C35 0.1(6)
C38 C33 C34 C39 -175.6(7)
C38 C33 C34 C39A 164.2(14)
C39 C34 C35 C36 174.6(7)
C39 C34 C39A C40A 26(4)
C39 C34 C39A C41A 147(7)
C39A C34 C35 C36 -165.7(13)
C39A C34 C39 C40 -135(6)
C39A C34 C39 C41 -13(5)
C45 N5 C49 C48 2.0(6)
C45 C46 C47 C48 -2.1(7)
C46 C47 C48 C49 2.3(7)
C47 C48 C49 N5 -2.3(6)
C49 N5 C45 C46 -1.8(6)

loop_
_smtbx_masks_void_nr
_smtbx_masks_void_average_x
_smtbx_masks_void_average_y
_smtbx_masks_void_average_z
_smtbx_masks_void_volume
_smtbx_masks_void_count_electrons
1 0.000 -0.732 -0.494 1514.1 480.6
2 0.500 -0.290 -0.201 1514.1 480.6
